data_7237430
loop_
_publ_author_name
'Mulay, Sandip V.'
'Bogoslavky, Benny'
'Galanti, Idan'
'Galun, Ehud'
'Gidron, Ori'

_publ_section_title
;
 Bifuran-imide: a stable furan building unit for organic electronics
;
_journal_issue 44
_journal_name_full 'Journal of Materials Chemistry C'
_journal_page_first 11951
_journal_paper_doi 10.1039/C8TC02908C
_journal_volume 6
_journal_year 2018
_chemical_formula_moiety 'C16 H15 Br2 N O4'
_chemical_formula_sum 'C16 H15 Br2 N O4'
_chemical_formula_weight 445.11
_space_group_IT_number 14
_space_group_name_Hall '-P 2ybc'
_space_group_name_H-M_alt 'P 1 21/c 1'
_symmetry_cell_setting monoclinic
_symmetry_space_group_name_Hall '-P 2ybc'
_symmetry_space_group_name_H-M 'P 1 21/c 1'
_atom_sites_solution_hydrogens geom
_atom_sites_solution_primary direct
_atom_sites_solution_secondary difmap
_audit_creation_method SHELXL-97
_audit_update_record
;
2018-04-25 deposited with the CCDC.
2018-08-09 downloaded from the CCDC.
;
_cell_angle_alpha 90.00
_cell_angle_beta 104.837(3)
_cell_angle_gamma 90.00
_cell_formula_units_Z 4
_cell_length_a 8.962(1)
_cell_length_b 22.105(4)
_cell_length_c 8.691(1)
_cell_measurement_reflns_used 4884
_cell_measurement_temperature 292(1)
_cell_measurement_theta_max 23.991
_cell_measurement_theta_min 2.351
_cell_volume 1664.3(4)
_computing_cell_refinement 'Bruker SMART'
_computing_data_collection 'Bruker SMART'
_computing_data_reduction 'Bruker SAINT'
_computing_molecular_graphics 'Bruker SHELXTL'
_computing_publication_material 'Bruker SHELXTL'
_computing_structure_refinement 'SHELXL-97 (Sheldrick, 1997)'
_computing_structure_solution 'SHELXS-97 (Sheldrick, 1990)'
_diffrn_ambient_temperature 292(1)
_diffrn_measured_fraction_theta_full 0.996
_diffrn_measured_fraction_theta_max 0.996
_diffrn_measurement_device_type 'CCD area detector'
_diffrn_measurement_method 'phi and omega scans'
_diffrn_radiation_monochromator graphite
_diffrn_radiation_source 'fine-focus sealed tube'
_diffrn_radiation_type MoK\a
_diffrn_radiation_wavelength 0.71073
_diffrn_reflns_av_R_equivalents 0.0376
_diffrn_reflns_av_sigmaI/netI 0.0339
_diffrn_reflns_limit_h_max 11
_diffrn_reflns_limit_h_min -11
_diffrn_reflns_limit_k_max 28
_diffrn_reflns_limit_k_min -28
_diffrn_reflns_limit_l_max 11
_diffrn_reflns_limit_l_min -11
_diffrn_reflns_number 17960
_diffrn_reflns_theta_full 26.99
_diffrn_reflns_theta_max 26.99
_diffrn_reflns_theta_min 2.35
_exptl_absorpt_coefficient_mu 4.889
_exptl_absorpt_correction_T_max 0.5915
_exptl_absorpt_correction_T_min 0.1854
_exptl_absorpt_correction_type multi-scan
_exptl_absorpt_process_details 'Bruker SADABS V2.05'
_exptl_crystal_colour colorless
_exptl_crystal_density_diffrn 1.776
_exptl_crystal_density_method 'not measured'
_exptl_crystal_description Yellow
_exptl_crystal_F_000 880
_exptl_crystal_size_max 0.52
_exptl_crystal_size_mid 0.21
_exptl_crystal_size_min 0.12
_refine_diff_density_max 0.575
_refine_diff_density_min -0.239
_refine_diff_density_rms 0.066
_refine_ls_extinction_method none
_refine_ls_goodness_of_fit_ref 1.030
_refine_ls_hydrogen_treatment constr
_refine_ls_matrix_type full
_refine_ls_number_parameters 244
_refine_ls_number_reflns 3630
_refine_ls_number_restraints 0
_refine_ls_restrained_S_all 1.030
_refine_ls_R_factor_all 0.0494
_refine_ls_R_factor_gt 0.0334
_refine_ls_shift/su_max 0.001
_refine_ls_shift/su_mean 0.000
_refine_ls_structure_factor_coef Fsqd
_refine_ls_weighting_details 'calc w=1/[\s^2^(Fo^2^)+(0.0462P)^2^+0.0000P] where P=(Fo^2^+2Fc^2^)/3'
_refine_ls_weighting_scheme calc
_refine_ls_wR_factor_gt 0.0802
_refine_ls_wR_factor_ref 0.0849
_reflns_number_gt 2748
_reflns_number_total 3630
_reflns_threshold_expression >2sigma(I)
_cod_data_source_file c8tc02908c3.cif
_cod_data_source_block S67-4b
_cod_depositor_comments
;
The following automatic conversions were performed:

data item '_symmetry_cell_setting' value 'Monoclinic' was changed to
'monoclinic' in accordance with the
/home/saulius/struct/COD-crude-data/automatic-downloads/DataCite-retrospective/RSC/depositions/lib/dictionaries/cif_core.dic
dictionary named 'cif_core.dic' version 2.4.2 last updated on
2011-04-26.

Automatic conversion script
Id: cif_fix_values 6909 2019-04-08 15:41:33Z antanas 
;
_cod_original_cell_volume 1664.3(5)
_cod_original_sg_symbol_Hall '-P 2ybc '
_cod_original_sg_symbol_H-M P2(1)/c
_cod_database_code 7237430

loop_
_symmetry_equiv_pos_as_xyz
'x, y, z'
'-x, y+1/2, -z+1/2'
'-x, -y, -z'
'x, -y-1/2, z-1/2'

loop_
_atom_site_label
_atom_site_type_symbol
_atom_site_fract_x
_atom_site_fract_y
_atom_site_fract_z
_atom_site_U_iso_or_equiv
_atom_site_adp_type
_atom_site_occupancy
_atom_site_symmetry_multiplicity
_atom_site_calc_flag
_atom_site_refinement_flags
_atom_site_disorder_assembly
_atom_site_disorder_group
Br1 Br -0.53063(3) 0.246474(13) 0.96482(4) 0.05807(12) Uani 1 1 d . . .
Br2 Br 0.06895(4) 0.449465(12) 0.68289(4) 0.06569(13) Uani 1 1 d . . .
C1 C -0.0860(3) 0.13905(12) 0.7421(3) 0.0513(6) Uani 1 1 d . B .
C2 C -0.1822(3) 0.18575(11) 0.7889(3) 0.0447(6) Uani 1 1 d . . .
C3 C -0.1726(3) 0.24751(10) 0.7867(3) 0.0413(6) Uani 1 1 d . . .
C4 C -0.0676(3) 0.28411(11) 0.7331(3) 0.0422(6) Uani 1 1 d . . .
C5 C 0.0484(3) 0.26639(12) 0.6688(3) 0.0450(6) Uani 1 1 d . . .
C6 C 0.1007(3) 0.20610(12) 0.6341(3) 0.0479(6) Uani 1 1 d . B .
C7 C -0.3651(3) 0.22458(12) 0.8856(3) 0.0478(6) Uani 1 1 d . . .
C8 C -0.3076(3) 0.17202(12) 0.8542(3) 0.0495(6) Uani 1 1 d . . .
H8 H -0.3429 0.1337 0.8717 0.059 Uiso 1 1 calc R . .
C9 C 0.0448(3) 0.36589(12) 0.6833(3) 0.0487(6) Uani 1 1 d . . .
C10 C 0.1218(3) 0.32077(12) 0.6373(3) 0.0494(6) Uani 1 1 d . . .
H10 H 0.2060 0.3239 0.5936 0.059 Uiso 1 1 calc R . .
C11 C 0.1120(4) 0.09664(13) 0.6288(4) 0.0678(9) Uani 1 1 d . B .
H11A H 0.0375 0.0640 0.6027 0.081 Uiso 1 1 calc R . .
H11B H 0.1499 0.1046 0.5358 0.081 Uiso 1 1 calc R . .
C12 C 0.2428(5) 0.07759(17) 0.7626(5) 0.0921(12) Uani 1 1 d . . .
H12A H 0.2093 0.0702 0.8587 0.110 Uiso 1 1 calc R A 1
H12B H 0.3246 0.1075 0.7845 0.110 Uiso 1 1 calc R A 1
C13A C 0.2973(14) 0.0153(6) 0.6933(13) 0.130(4) Uani 0.65 1 d P B 1
H13A H 0.2061 -0.0076 0.6414 0.156 Uiso 0.65 1 calc PR B 1
H13B H 0.3506 0.0257 0.6128 0.156 Uiso 0.65 1 calc PR B 1
C14A C 0.3881(18) -0.0195(5) 0.8001(13) 0.172(5) Uani 0.65 1 d P B 1
H14A H 0.3335 -0.0260 0.8817 0.206 Uiso 0.65 1 calc PR B 1
H14B H 0.4768 0.0054 0.8488 0.206 Uiso 0.65 1 calc PR B 1
C15A C 0.4555(14) -0.0824(4) 0.7729(19) 0.110(3) Uani 0.65 1 d P B 1
H15A H 0.5482 -0.0903 0.8568 0.132 Uiso 0.65 1 calc PR B 1
H15B H 0.3809 -0.1138 0.7767 0.132 Uiso 0.65 1 calc PR B 1
C16A C 0.4923(19) -0.0836(4) 0.6177(17) 0.137(4) Uani 0.65 1 d P B 1
H16A H 0.4005 -0.0918 0.5352 0.205 Uiso 0.65 1 d PR B 1
H16B H 0.5672 -0.1147 0.6179 0.205 Uiso 0.65 1 d PR B 1
H16C H 0.5338 -0.0451 0.5987 0.205 Uiso 0.65 1 d PR B 1
C13B C 0.3835(13) 0.0377(5) 0.7497(18) 0.065(3) Uani 0.35 1 d P B 2
H13C H 0.4519 0.0294 0.8536 0.078 Uiso 0.35 1 calc PR B 2
H13D H 0.4417 0.0565 0.6826 0.078 Uiso 0.35 1 calc PR B 2
C14B C 0.2934(18) -0.0250(7) 0.666(3) 0.122(7) Uani 0.35 1 d P B 2
H14C H 0.2418 -0.0433 0.7398 0.146 Uiso 0.35 1 calc PR B 2
H14D H 0.2144 -0.0134 0.5717 0.146 Uiso 0.35 1 calc PR B 2
C15B C 0.3949(17) -0.0722(6) 0.619(3) 0.109(6) Uani 0.35 1 d P B 2
H15C H 0.3389 -0.1099 0.5923 0.131 Uiso 0.35 1 calc PR B 2
H15D H 0.4287 -0.0587 0.5271 0.131 Uiso 0.35 1 calc PR B 2
C16B C 0.518(5) -0.080(3) 0.746(6) 0.30(3) Uani 0.35 1 d P B 2
H16D H 0.6113 -0.0826 0.7113 0.446 Uiso 0.35 1 d PR B 2
H16E H 0.5056 -0.1161 0.8024 0.446 Uiso 0.35 1 d PR B 2
H16F H 0.5230 -0.0456 0.8142 0.446 Uiso 0.35 1 d PR B 2
N1 N 0.0339(3) 0.15211(9) 0.6689(2) 0.0491(5) Uani 1 1 d . . .
O1 O -0.1132(3) 0.08654(9) 0.7665(3) 0.0749(6) Uani 1 1 d . . .
O2 O 0.2064(3) 0.20331(9) 0.5712(3) 0.0679(6) Uani 1 1 d . . .
O3 O -0.2840(2) 0.27267(7) 0.8468(2) 0.0465(4) Uani 1 1 d . . .
O4 O -0.0728(2) 0.34528(7) 0.7434(2) 0.0478(4) Uani 1 1 d . . .

loop_
_atom_site_aniso_label
_atom_site_aniso_U_11
_atom_site_aniso_U_22
_atom_site_aniso_U_33
_atom_site_aniso_U_23
_atom_site_aniso_U_13
_atom_site_aniso_U_12
Br1 0.0516(2) 0.0657(2) 0.0648(2) -0.00103(14) 0.02938(15) -0.00314(13)
Br2 0.0840(3) 0.03852(17) 0.0851(2) 0.00839(13) 0.04070(19) -0.00327(13)
C1 0.0553(17) 0.0435(15) 0.0583(16) -0.0028(12) 0.0203(14) -0.0014(12)
C2 0.0490(15) 0.0418(14) 0.0460(14) 0.0003(11) 0.0172(12) -0.0022(11)
C3 0.0416(14) 0.0387(13) 0.0453(14) -0.0010(10) 0.0142(11) 0.0016(10)
C4 0.0460(15) 0.0351(13) 0.0470(14) 0.0021(10) 0.0146(12) 0.0014(11)
C5 0.0486(16) 0.0441(14) 0.0448(14) 0.0034(11) 0.0166(12) 0.0011(11)
C6 0.0537(17) 0.0453(15) 0.0490(15) 0.0003(11) 0.0213(13) 0.0024(12)
C7 0.0435(15) 0.0533(16) 0.0505(15) 0.0018(12) 0.0189(12) -0.0037(12)
C8 0.0512(16) 0.0426(14) 0.0574(16) 0.0030(12) 0.0189(13) -0.0081(12)
C9 0.0549(17) 0.0408(14) 0.0552(15) 0.0053(11) 0.0228(13) -0.0051(12)
C10 0.0534(17) 0.0465(15) 0.0549(16) 0.0046(12) 0.0260(13) -0.0021(12)
C11 0.091(2) 0.0432(16) 0.083(2) -0.0125(15) 0.048(2) 0.0056(16)
C12 0.100(3) 0.076(2) 0.117(3) 0.024(2) 0.059(3) 0.042(2)
C13A 0.133(9) 0.138(10) 0.136(8) 0.039(8) 0.064(7) 0.080(8)
C14A 0.245(15) 0.124(8) 0.157(9) 0.025(7) 0.070(10) 0.111(9)
C15A 0.090(7) 0.082(5) 0.156(10) 0.020(5) 0.029(7) -0.002(4)
C16A 0.132(10) 0.075(5) 0.223(13) -0.017(6) 0.080(10) 0.025(5)
C13B 0.038(6) 0.043(5) 0.119(9) -0.016(5) 0.030(6) -0.005(4)
C14B 0.089(9) 0.057(7) 0.21(2) -0.027(10) 0.012(10) 0.038(7)
C15B 0.096(11) 0.055(7) 0.19(2) 0.007(8) 0.056(12) 0.022(7)
C16B 0.13(3) 0.47(8) 0.27(5) -0.10(4) 0.01(3) 0.07(3)
N1 0.0605(15) 0.0372(11) 0.0554(13) -0.0046(9) 0.0257(11) 0.0026(10)
O1 0.0913(16) 0.0349(11) 0.1145(18) 0.0003(11) 0.0553(14) -0.0025(10)
O2 0.0746(15) 0.0586(13) 0.0877(15) -0.0015(11) 0.0522(13) 0.0037(10)
O3 0.0475(11) 0.0413(9) 0.0556(10) 0.0018(8) 0.0223(9) -0.0008(8)
O4 0.0530(11) 0.0373(9) 0.0588(10) 0.0046(8) 0.0248(9) 0.0006(8)

loop_
_atom_type_symbol
_atom_type_description
_atom_type_scat_dispersion_real
_atom_type_scat_dispersion_imag
_atom_type_scat_source
C C 0.0033 0.0016 'International Tables Vol C Tables 4.2.6.8 and 6.1.1.4'
H H 0.0000 0.0000 'International Tables Vol C Tables 4.2.6.8 and 6.1.1.4'
N N 0.0061 0.0033 'International Tables Vol C Tables 4.2.6.8 and 6.1.1.4'
O O 0.0106 0.0060 'International Tables Vol C Tables 4.2.6.8 and 6.1.1.4'
Br Br -0.2901 2.4595 'International Tables Vol C Tables 4.2.6.8 and 6.1.1.4'

loop_
_geom_angle_atom_site_label_1
_geom_angle_atom_site_label_2
_geom_angle_atom_site_label_3
_geom_angle
O1 C1 N1 118.9(2)
O1 C1 C2 117.7(3)
N1 C1 C2 123.4(2)
C3 C2 C8 106.1(2)
C3 C2 C1 130.9(2)
C8 C2 C1 122.9(2)
O3 C3 C2 110.4(2)
O3 C3 C4 120.8(2)
C2 C3 C4 128.9(2)
O4 C4 C5 110.9(2)
O4 C4 C3 120.9(2)
C5 C4 C3 128.1(2)
C4 C5 C10 105.9(2)
C4 C5 C6 131.6(2)
C10 C5 C6 122.4(2)
O2 C6 N1 118.7(2)
O2 C6 C5 117.8(2)
N1 C6 C5 123.5(2)
C8 C7 O3 111.6(2)
C8 C7 Br1 134.0(2)
O3 C7 Br1 114.33(19)
C7 C8 C2 106.5(2)
C7 C8 H8 126.7
C2 C8 H8 126.7
C10 C9 O4 112.0(2)
C10 C9 Br2 132.4(2)
O4 C9 Br2 115.63(18)
C9 C10 C5 105.8(2)
C9 C10 H10 127.1
C5 C10 H10 127.1
C12 C11 N1 111.8(3)
C12 C11 H11A 109.2
N1 C11 H11A 109.2
C12 C11 H11B 109.2
N1 C11 H11B 109.2
H11A C11 H11B 107.9
C11 C12 C13B 126.3(6)
C11 C12 C13A 101.6(5)
C13B C12 C13A 34.2(5)
C11 C12 H12A 111.4
C13B C12 H12A 113.5
C13A C12 H12A 111.4
C11 C12 H12B 111.4
C13B C12 H12B 79.4
C13A C12 H12B 111.4
H12A C12 H12B 109.3
C14A C13A C12 115.0(11)
C14A C13A H13A 108.5
C12 C13A H13A 108.5
C14A C13A H13B 108.5
C12 C13A H13B 108.5
H13A C13A H13B 107.5
C13A C14A C15A 127.5(13)
C13A C14A H14A 105.4
C15A C14A H14A 105.4
C13A C14A H14B 105.4
C15A C14A H14B 105.4
H14A C14A H14B 106.0
C13A C14A H16F 135.2
C15A C14A H16F 40.6
H14A C14A H16F 119.3
H14B C14A H16F 65.0
C16A C15A C14A 110.0(9)
C16A C15A H15A 109.7
C14A C15A H15A 109.7
C16A C15A H15B 109.7
C14A C15A H15B 109.7
H15A C15A H15B 108.2
C16A C15A H16E 92.0
C14A C15A H16E 155.1
H15A C15A H16E 49.5
H15B C15A H16E 71.7
C16A C15A H16F 94.9
C14A C15A H16F 56.9
H15A C15A H16F 64.1
H15B C15A H16F 155.3
H16E C15A H16F 111.3
C15A C16A H16A 109.7
C15A C16A H16B 109.4
H16A C16A H16B 109.5
C15A C16A H16C 109.2
H16A C16A H16C 109.5
H16B C16A H16C 109.5
C15A C16A H16D 74.8
H16A C16A H16D 169.3
H16B C16A H16D 59.9
H16C C16A H16D 77.1
C12 C13B C14B 100.9(8)
C12 C13B H13C 111.6
C14B C13B H13C 111.6
C12 C13B H13D 111.6
C14B C13B H13D 111.6
H13C C13B H13D 109.4
C15B C14B C13B 115.6(12)
C15B C14B H14C 108.4
C13B C14B H14C 108.4
C15B C14B H14D 108.4
C13B C14B H14D 108.4
H14C C14B H14D 107.4
C16B C15B C14B 107(3)
C16B C15B H16A 114.4
C14B C15B H16A 138.4
C16B C15B H16C 66.5
C14B C15B H16C 110.4
H16A C15B H16C 82.3
C16B C15B H15C 110.4
C14B C15B H15C 110.4
H16A C15B H15C 60.2
H16C C15B H15C 137.9
C16B C15B H15D 110.4
C14B C15B H15D 110.4
H16A C15B H15D 50.2
H16C C15B H15D 46.1
H15C C15B H15D 108.6
C15B C16B H16B 78.3
C15B C16B H16C 59.2
H16B C16B H16C 62.2
C15B C16B H16D 110.4
H16B C16B H16D 45.3
H16C C16B H16D 59.7
C15B C16B H16E 110.3
H16B C16B H16E 92.8
H16C C16B H16E 153.7
H16D C16B H16E 109.5
C15B C16B H16F 107.7
H16B C16B H16F 152.2
H16C C16B H16F 96.9
H16D C16B H16F 109.5
H16E C16B H16F 109.5
C6 N1 C1 133.4(2)
C6 N1 C11 113.3(2)
C1 N1 C11 113.1(2)
C3 O3 C7 105.29(19)
C4 O4 C9 105.3(2)

loop_
_geom_bond_atom_site_label_1
_geom_bond_atom_site_label_2
_geom_bond_distance
Br1 C7 1.853(3)
Br2 C9 1.860(3)
C1 O1 1.216(3)
C1 N1 1.412(4)
C1 C2 1.467(4)
C2 C3 1.368(3)
C2 C8 1.416(4)
C3 O3 1.359(3)
C3 C4 1.408(4)
C4 O4 1.357(3)
C4 C5 1.357(4)
C5 C10 1.430(4)
C5 C6 1.469(4)
C6 O2 1.211(3)
C6 N1 1.402(3)
C7 C8 1.327(4)
C7 O3 1.377(3)
C8 H8 0.9300
C9 C10 1.331(4)
C9 O4 1.369(3)
C10 H10 0.9300
C11 C12 1.485(5)
C11 N1 1.497(3)
C11 H11A 0.9700
C11 H11B 0.9700
C12 C13B 1.567(11)
C12 C13A 1.627(12)
C12 H12A 0.9700
C12 H12B 0.9700
C13A C14A 1.315(12)
C13A H13A 0.9700
C13A H13B 0.9700
C14A C15A 1.559(14)
C14A H14A 0.9700
C14A H14B 0.9700
C14A H16F 1.3166
C15A C16A 1.47(2)
C15A H15A 0.9700
C15A H15B 0.9700
C15A H16E 0.8731
C15A H16F 1.0229
C16A H16A 0.9600
C16A H16B 0.9600
C16A H16C 0.9600
C16A H16D 1.1641
C13B C14B 1.674(17)
C13B H13C 0.9700
C13B H13D 0.9700
C14B C15B 1.51(2)
C14B H14C 0.9700
C14B H14D 0.9700
C15B C16B 1.35(5)
C15B H16A 0.8589
C15B H16C 1.4315
C15B H15C 0.9700
C15B H15D 0.9700
C16B H16B 1.5064
C16B H16C 1.5287
C16B H16D 0.9600
C16B H16E 0.9600
C16B H16F 0.9600
